data_1528239
loop_
_publ_author_name
'Zalkin, A.'
'Forrester, J.D.'
'Templeton, D.H.'

_publ_section_title
;
 Crystal structure of cerium magnesium nitrate hydrate
;
_journal_name_full 'Journal of Chemical Physics'
_journal_page_first 2881
_journal_page_last 2891
_journal_volume 39
_journal_year 1963
_chemical_formula_sum 'Ce2 H48 Mg3 N12 O60'
_chemical_name_systematic 'Ce2 Mg3 (N O3)12 (H2 O)24'
_space_group_IT_number 148
_symmetry_space_group_name_Hall '-R 3'
_symmetry_space_group_name_H-M 'R -3 :H'
_cell_angle_alpha 90
_cell_angle_beta 90
_cell_angle_gamma 120
_cell_formula_units_Z 3
_cell_length_a 11.004
_cell_length_b 11.004
_cell_length_c 34.592
_cell_volume 3627.500
_citation_journal_id_ASTM JCPSA6
_cod_data_source_file Zalkin_JCPSA6_1963_1553.cif
_cod_data_source_block H48Ce2Mg3N12O60
_cod_original_cell_volume 3627.5
_cod_original_formula_sum 'H48 Ce2 Mg3 N12 O60'
_cod_database_code 1528239

loop_
_symmetry_equiv_pos_as_xyz
x,y,z
-y,x-y,z
-x+y,-x,z
-x,-y,-z
y,-x+y,-z
x-y,x,-z
x+2/3,y+1/3,z+1/3
-y+2/3,x-y+1/3,z+1/3
-x+y+2/3,-x+1/3,z+1/3
-x+2/3,-y+1/3,-z+1/3
y+2/3,-x+y+1/3,-z+1/3
x-y+2/3,x+1/3,-z+1/3
x+1/3,y+2/3,z+2/3
-y+1/3,x-y+2/3,z+2/3
-x+y+1/3,-x+2/3,z+2/3
-x+1/3,-y+2/3,-z+2/3
y+1/3,-x+y+2/3,-z+2/3
x-y+1/3,x+2/3,-z+2/3

loop_
_atom_site_label
_atom_site_type_symbol
_atom_site_fract_x
_atom_site_fract_y
_atom_site_fract_z
_atom_site_occupancy
_atom_site_U_iso_or_equiv
H4 H+1 0.1649 -0.0535 0.3976 1 0.0
O6 O-2 0.265 0.1526 0.231 1 0.0
O5 O-2 0.35 0.3044 0.1844 1 0.0
H6 H+1 0.1418 0.1874 0.4734 1 0.0
N1 N+5 0.0316 0.245 0.3002 1 0.0
O8 O-2 0.1607 0.0173 0.3938 1 0.0
O10 O-2 0.1669 0.2282 0.1044 1 0.0
H1 H+1 0.0554 0.1962 0.0524 1 0.0
Mg2 Mg+2 0 0 0.4279 1 0.0
O3 O-2 0.1088 0.2614 0.2712 1 0.0
O9 O-2 0.1567 0.1548 0.4609 1 0.0
H3 H+1 0.1761 0.05 0.3813 1 0.0
O1 O-2 -0.0563 0.1202 0.3089 1 0.0
Ce1 Ce+3 0 0 0.24966 1 0.0
H2 H+1 -0.0065 0.2062 0.0278 1 0.0
H7 H+1 0.2131 0.1871 0.1114 1 0.0
O4 O-2 0.1256 0.1782 0.1926 1 0.0
O7 O-2 0.0128 0.1576 0.0349 1 0.0
Mg1 Mg+2 0 0 0 1 0.0
H5 H+1 0.2337 0.1977 0.455 1 0.0
O2 O-2 0.0441 0.3454 0.3185 1 0.0
N2 N+5 0.2495 0.2136 0.2023 1 0.0
H8 H+1 0.1171 0.2006 0.1237 1 0.0
